data_1514729
loop_
_publ_author_name
'Rosen, Mari S.'
'Stern, Charlotte L.'
'Mirkin, Chad A.'

_publ_section_title
;
 Heteroligated PtII Weak-Link Approach complexes using hemilabile
 N-heterocyclic carbene--thioether and phosphino--thioether ligands
;
_journal_issue 11
_journal_name_full 'Chemical Science'
_journal_page_first 4193
_journal_paper_doi 10.1039/c3sc51557e
_journal_volume 4
_journal_year 2013
_chemical_formula_moiety 'C15 H14 Cl2 N2 Pt S, 0.5(C H2 Cl2)'
_chemical_formula_sum 'C15.5 H15 Cl3 N2 Pt S'
_chemical_formula_weight 562.79
_chemical_name_systematic
;
 ? 
;
_space_group_crystal_system triclinic
_space_group_IT_number 2
_space_group_name_Hall '-P 1'
_space_group_name_H-M_alt 'P -1'
_symmetry_space_group_name_Hall '-P 1'
_symmetry_space_group_name_H-M 'P -1'
_atom_sites_solution_hydrogens geom
_atom_sites_solution_primary heavy
_atom_sites_solution_secondary difmap
_audit_creation_date 2012-05-23
_audit_creation_method
;
  Olex2 1.2
  (compiled May  9 2012 12:37:22, GUI svn.r4230)
;
_cell_angle_alpha 111.0290(10)
_cell_angle_beta 90.5750(10)
_cell_angle_gamma 108.6830(10)
_cell_formula_units_Z 4
_cell_length_a 9.6661(3)
_cell_length_b 13.0872(4)
_cell_length_c 15.6977(5)
_cell_measurement_reflns_used 9911
_cell_measurement_temperature 100(2)
_cell_measurement_theta_max 64.56
_cell_measurement_theta_min 4.88
_cell_volume 1738.24(10)
_computing_cell_refinement 'SAINT V7.23A (Bruker, 2005)'
_computing_data_collection 'APEX2 V2.1-4 (Bruker, 2007)'
_computing_data_reduction 'Bruker SAINT'
_computing_molecular_graphics
;
O. V. Dolomanov, L. J. Bourhis, R. J. Gildea, J. A. K. Howard and H. Puschmann,
OLEX2: a complete structure solution, refinement and analysis program.
J. Appl. Cryst. (2009). 42, 339-341.
;
_computing_publication_material
;
O. V. Dolomanov, L. J. Bourhis, R. J. Gildea, J. A. K. Howard and H. Puschmann,
OLEX2: a complete structure solution, refinement and analysis program.
J. Appl. Cryst. (2009). 42, 339-341.
;
_computing_structure_refinement
;
XL, G.M. Sheldrick, Acta Cryst.
(2008). A64, 112-122
;
_computing_structure_solution
;
XS, G.M. Sheldrick, Acta Cryst.
(2008). A64, 112-122
;
_diffrn_ambient_temperature 100.02
_diffrn_detector_area_resol_mean 8
_diffrn_measured_fraction_theta_full 0.970
_diffrn_measured_fraction_theta_max 0.970
_diffrn_measurement_device_type 'Bruker Kappa APEX CCD area detector'
_diffrn_measurement_method '\w and \f scans'
_diffrn_radiation_monochromator 'Quazar optics'
_diffrn_radiation_type CuK\a
_diffrn_radiation_wavelength 1.54178
_diffrn_reflns_av_R_equivalents 0.0259
_diffrn_reflns_av_unetI/netI 0.0330
_diffrn_reflns_limit_h_max 11
_diffrn_reflns_limit_h_min -9
_diffrn_reflns_limit_k_max 15
_diffrn_reflns_limit_k_min -14
_diffrn_reflns_limit_l_max 18
_diffrn_reflns_limit_l_min -18
_diffrn_reflns_number 12847
_diffrn_reflns_theta_full 64.83
_diffrn_reflns_theta_max 64.83
_diffrn_reflns_theta_min 4.88
_diffrn_source microsource
_diffrn_standards_number 0
_exptl_absorpt_coefficient_mu 20.444
_exptl_absorpt_correction_T_max 0.7526
_exptl_absorpt_correction_T_min 0.4320
_exptl_absorpt_correction_type integration
_exptl_absorpt_process_details
;
SADABS-2008/1 (Bruker,2008) was used for absorption correction.
wR2(int) was 0.0902 before and 0.0370 after correction.
The Ratio of minimum to maximum transmission is 0.5740.
The \l/2 correction factor is 0.0015.
;
_exptl_crystal_colour colourless
_exptl_crystal_colour_primary colourless
_exptl_crystal_density_diffrn 2.151
_exptl_crystal_description block
_exptl_crystal_F_000 1068
_exptl_crystal_size_max 0.173
_exptl_crystal_size_mid 0.135
_exptl_crystal_size_min 0.059
_refine_diff_density_max 3.220
_refine_diff_density_min -1.453
_refine_diff_density_rms 0.207
_refine_ls_extinction_method none
_refine_ls_goodness_of_fit_ref 1.166
_refine_ls_hydrogen_treatment constr
_refine_ls_matrix_type full
_refine_ls_number_parameters 408
_refine_ls_number_reflns 5716
_refine_ls_number_restraints 0
_refine_ls_restrained_S_all 1.166
_refine_ls_R_factor_all 0.0384
_refine_ls_R_factor_gt 0.0377
_refine_ls_shift/su_max 0.001
_refine_ls_shift/su_mean 0.000
_refine_ls_structure_factor_coef Fsqd
_refine_ls_weighting_details 'calc w=1/[\s^2^(Fo^2^)+(0.0427P)^2^+14.6715P] where P=(Fo^2^+2Fc^2^)/3'
_refine_ls_weighting_scheme calc
_refine_ls_wR_factor_gt 0.0966
_refine_ls_wR_factor_ref 0.0971
_reflns_number_gt 5607
_reflns_number_total 5716
_reflns_threshold_expression >2sigma(I)
_cod_data_source_file c3sc51557e.txt
_cod_data_source_block Monoligated_Complex_2
_cod_depositor_comments
;

2019-02-11
Z value and formula fixed to values more according to usual
chemical conventions.                 miguel
;
_cod_original_formula_sum 'C31 H30 Cl6 N4 Pt2 S2'
_cod_original_formula_weight 1125.59
_cod_original_formula_moiety '2(C15 H14 Cl2 N2 Pt S), C H2 Cl2'
_cod_original_formula_units_Z 2
_cod_original_cell_volume 1738.24(9)
_cod_database_code 1514729

loop_
_space_group_symop_id
_space_group_symop_operation_xyz
1 'x, y, z'
2 '-x, -y, -z'

loop_
_atom_site_label
_atom_site_type_symbol
_atom_site_fract_x
_atom_site_fract_y
_atom_site_fract_z
_atom_site_U_iso_or_equiv
_atom_site_adp_type
_atom_site_occupancy
_atom_site_symmetry_multiplicity
_atom_site_calc_flag
_atom_site_refinement_flags
Pt1 Pt 0.89592(3) 0.86068(2) 0.501724(17) 0.01357(10) Uani 1 1 d .
Cl1 Cl 1.12094(18) 0.87259(16) 0.57173(11) 0.0238(4) Uani 1 1 d .
Cl2 Cl 0.86445(18) 0.98807(14) 0.64142(10) 0.0187(3) Uani 1 1 d .
S1 S 0.93846(18) 0.74463(14) 0.36712(11) 0.0165(3) Uani 1 1 d .
N1 N 0.6999(6) 0.7913(5) 0.3362(4) 0.0144(11) Uani 1 1 d .
N2 N 0.5776(6) 0.8415(5) 0.4492(4) 0.0120(11) Uani 1 1 d .
C1 C 0.8477(8) 0.5960(6) 0.3564(5) 0.0192(15) Uani 1 1 d .
C2 C 0.6984(8) 0.5339(7) 0.3247(5) 0.0248(16) Uani 1 1 d .
H2 H 0.6363 0.5701 0.3094 0.030 Uiso 1 1 calc R
C3 C 0.6411(9) 0.4174(7) 0.3159(6) 0.0296(18) Uani 1 1 d .
H3 H 0.5398 0.3735 0.2930 0.036 Uiso 1 1 calc R
C4 C 0.7303(10) 0.3663(7) 0.3399(6) 0.035(2) Uani 1 1 d .
H4 H 0.6902 0.2874 0.3345 0.041 Uiso 1 1 calc R
C5 C 0.8793(10) 0.4294(7) 0.3722(6) 0.0342(19) Uani 1 1 d .
H5 H 0.9403 0.3936 0.3893 0.041 Uiso 1 1 calc R
C6 C 0.9395(9) 0.5447(7) 0.3797(6) 0.0289(17) Uani 1 1 d .
H6 H 1.0416 0.5875 0.4004 0.035 Uiso 1 1 calc R
C7 C 0.8188(8) 0.7636(6) 0.2888(5) 0.0191(14) Uani 1 1 d .
H7A H 0.8751 0.8276 0.2696 0.023 Uiso 1 1 calc R
H7B H 0.7785 0.6910 0.2330 0.023 Uiso 1 1 calc R
C8 C 0.7112(7) 0.8349(5) 0.4305(5) 0.0153(13) Uani 1 1 d .
C9 C 0.5263(8) 0.8712(6) 0.5392(5) 0.0208(15) Uani 1 1 d .
H9A H 0.4225 0.8231 0.5325 0.031 Uiso 1 1 calc R
H9B H 0.5365 0.9539 0.5639 0.031 Uiso 1 1 calc R
H9C H 0.5856 0.8566 0.5815 0.031 Uiso 1 1 calc R
C10 C 0.4825(8) 0.8059(6) 0.3681(5) 0.0153(14) Uani 1 1 d .
C11 C 0.3374(8) 0.7989(6) 0.3537(5) 0.0174(14) Uani 1 1 d .
H11 H 0.2847 0.8230 0.4035 0.021 Uiso 1 1 calc R
C12 C 0.2740(8) 0.7548(6) 0.2627(5) 0.0200(15) Uani 1 1 d .
H12 H 0.1748 0.7484 0.2495 0.024 Uiso 1 1 calc R
C13 C 0.3524(8) 0.7190(6) 0.1888(5) 0.0173(14) Uani 1 1 d .
H13 H 0.3039 0.6876 0.1273 0.021 Uiso 1 1 calc R
C14 C 0.4984(8) 0.7286(6) 0.2038(5) 0.0188(14) Uani 1 1 d .
H14 H 0.5522 0.7061 0.1543 0.023 Uiso 1 1 calc R
C15 C 0.5618(7) 0.7731(6) 0.2957(5) 0.0146(13) Uani 1 1 d .
Pt2 Pt 1.03082(3) 0.17622(2) 0.026000(18) 0.01453(10) Uani 1 1 d .
Cl3 Cl 1.26771(18) 0.21476(15) -0.02013(12) 0.0230(4) Uani 1 1 d .
Cl4 Cl 0.94187(18) 0.18238(15) -0.10879(11) 0.0218(3) Uani 1 1 d .
S2 S 1.12050(17) 0.15303(14) 0.14742(11) 0.0155(3) Uani 1 1 d .
N3 N 0.8320(6) 0.0989(5) 0.1435(4) 0.0146(11) Uani 1 1 d .
N4 N 0.7117(6) 0.1551(5) 0.0628(4) 0.0147(11) Uani 1 1 d .
C16 C 1.1862(7) 0.2912(6) 0.2437(5) 0.0181(14) Uani 1 1 d .
C17 C 1.2269(8) 0.3936(6) 0.2284(5) 0.0219(15) Uani 1 1 d .
H17 H 1.2114 0.3920 0.1680 0.026 Uiso 1 1 calc R
C18 C 1.2910(9) 0.4995(7) 0.3029(6) 0.0284(17) Uani 1 1 d .
H18 H 1.3216 0.5706 0.2932 0.034 Uiso 1 1 calc R
C19 C 1.3099(9) 0.5012(7) 0.3904(5) 0.0283(17) Uani 1 1 d .
H19 H 1.3501 0.5737 0.4413 0.034 Uiso 1 1 calc R
C20 C 1.2710(9) 0.3984(7) 0.4047(5) 0.0298(18) Uani 1 1 d .
H20 H 1.2854 0.4004 0.4653 0.036 Uiso 1 1 calc R
C21 C 1.2107(9) 0.2917(6) 0.3309(5) 0.0235(16) Uani 1 1 d .
H21 H 1.1868 0.2205 0.3403 0.028 Uiso 1 1 calc R
C22 C 0.9518(7) 0.0756(6) 0.1803(5) 0.0148(13) Uani 1 1 d .
H22A H 0.9340 -0.0092 0.1550 0.018 Uiso 1 1 calc R
H22B H 0.9593 0.1030 0.2483 0.018 Uiso 1 1 calc R
C23 C 0.8431(8) 0.1436(6) 0.0756(5) 0.0166(14) Uani 1 1 d .
C24 C 0.6699(8) 0.2089(6) 0.0041(5) 0.0206(15) Uani 1 1 d .
H24A H 0.7587 0.2635 -0.0057 0.031 Uiso 1 1 calc R
H24B H 0.6051 0.2510 0.0342 0.031 Uiso 1 1 calc R
H24C H 0.6178 0.1480 -0.0554 0.031 Uiso 1 1 calc R
C25 C 0.6149(8) 0.1135(6) 0.1183(4) 0.0152(13) Uani 1 1 d .
C26 C 0.4683(8) 0.1066(6) 0.1267(5) 0.0183(14) Uani 1 1 d .
H26 H 0.4160 0.1333 0.0927 0.022 Uiso 1 1 calc R
C27 C 0.4055(8) 0.0580(6) 0.1884(5) 0.0189(14) Uani 1 1 d .
H27 H 0.3067 0.0519 0.1976 0.023 Uiso 1 1 calc R
C28 C 0.4817(8) 0.0176(6) 0.2375(5) 0.0178(14) Uani 1 1 d .
H28 H 0.4323 -0.0172 0.2776 0.021 Uiso 1 1 calc R
C29 C 0.6286(8) 0.0268(6) 0.2293(5) 0.0169(14) Uani 1 1 d .
H29 H 0.6817 0.0006 0.2632 0.020 Uiso 1 1 calc R
C30 C 0.6909(7) 0.0761(6) 0.1690(5) 0.0159(14) Uani 1 1 d .
Cl5 Cl 0.9308(3) 0.5133(2) 0.12666(19) 0.0584(7) Uani 1 1 d .
Cl6 Cl 0.6310(3) 0.4852(2) 0.0622(2) 0.0576(7) Uani 1 1 d .
C31 C 0.8135(16) 0.5348(10) 0.0490(8) 0.070(4) Uani 1 1 d .
H31A H 0.8446 0.6190 0.0606 0.084 Uiso 1 1 calc R
H31B H 0.8256 0.4931 -0.0154 0.084 Uiso 1 1 calc R

loop_
_atom_site_aniso_label
_atom_site_aniso_U_11
_atom_site_aniso_U_22
_atom_site_aniso_U_33
_atom_site_aniso_U_23
_atom_site_aniso_U_13
_atom_site_aniso_U_12
Pt1 0.01436(16) 0.01216(16) 0.01183(16) 0.00370(11) -0.00070(11) 0.00264(12)
Cl1 0.0185(8) 0.0327(9) 0.0187(8) 0.0082(7) -0.0021(6) 0.0089(7)
Cl2 0.0228(8) 0.0154(7) 0.0142(7) 0.0030(6) 0.0016(6) 0.0050(6)
S1 0.0146(8) 0.0184(8) 0.0149(8) 0.0042(6) 0.0013(6) 0.0062(7)
N1 0.015(3) 0.013(3) 0.013(3) 0.003(2) -0.001(2) 0.004(2)
N2 0.012(3) 0.012(3) 0.012(3) 0.005(2) 0.000(2) 0.003(2)
C1 0.022(4) 0.012(3) 0.018(3) 0.000(3) 0.004(3) 0.005(3)
C2 0.018(4) 0.021(4) 0.029(4) 0.006(3) 0.001(3) 0.004(3)
C3 0.029(4) 0.019(4) 0.031(4) 0.004(3) 0.002(3) 0.003(3)
C4 0.048(5) 0.016(4) 0.038(5) 0.008(3) 0.010(4) 0.011(4)
C5 0.044(5) 0.026(4) 0.032(4) 0.007(4) 0.002(4) 0.016(4)
C6 0.029(4) 0.019(4) 0.031(4) 0.005(3) -0.004(3) 0.005(3)
C7 0.016(3) 0.024(4) 0.015(3) 0.005(3) -0.002(3) 0.007(3)
C8 0.018(3) 0.008(3) 0.018(3) 0.004(3) 0.002(3) 0.004(3)
C9 0.019(4) 0.023(4) 0.021(4) 0.008(3) 0.004(3) 0.008(3)
C10 0.020(3) 0.010(3) 0.018(3) 0.008(3) 0.004(3) 0.004(3)
C11 0.023(4) 0.011(3) 0.021(3) 0.010(3) 0.004(3) 0.005(3)
C12 0.019(4) 0.016(3) 0.025(4) 0.011(3) -0.003(3) 0.003(3)
C13 0.024(4) 0.012(3) 0.016(3) 0.007(3) -0.002(3) 0.006(3)
C14 0.024(4) 0.016(3) 0.015(3) 0.008(3) 0.003(3) 0.004(3)
C15 0.015(3) 0.011(3) 0.018(3) 0.007(3) 0.002(3) 0.004(3)
Pt2 0.01509(16) 0.01374(16) 0.01469(16) 0.00636(12) 0.00245(11) 0.00385(12)
Cl3 0.0160(8) 0.0285(9) 0.0253(9) 0.0142(7) 0.0054(7) 0.0043(7)
Cl4 0.0220(8) 0.0263(9) 0.0172(8) 0.0101(7) 0.0022(6) 0.0065(7)
S2 0.0141(8) 0.0144(8) 0.0178(8) 0.0069(6) 0.0012(6) 0.0040(6)
N3 0.015(3) 0.015(3) 0.017(3) 0.009(2) 0.001(2) 0.005(2)
N4 0.014(3) 0.017(3) 0.015(3) 0.009(2) 0.003(2) 0.005(2)
C16 0.012(3) 0.016(3) 0.020(3) 0.004(3) 0.000(3) 0.001(3)
C17 0.028(4) 0.015(3) 0.023(4) 0.011(3) -0.001(3) 0.003(3)
C18 0.029(4) 0.017(4) 0.033(4) 0.010(3) 0.000(3) 0.000(3)
C19 0.029(4) 0.021(4) 0.026(4) 0.004(3) -0.002(3) 0.002(3)
C20 0.035(4) 0.028(4) 0.019(4) 0.008(3) -0.004(3) 0.002(4)
C21 0.030(4) 0.017(4) 0.023(4) 0.011(3) 0.002(3) 0.003(3)
C22 0.013(3) 0.012(3) 0.021(3) 0.010(3) 0.001(3) 0.003(3)
C23 0.022(4) 0.008(3) 0.020(3) 0.008(3) -0.003(3) 0.005(3)
C24 0.025(4) 0.022(4) 0.024(4) 0.015(3) 0.004(3) 0.012(3)
C25 0.019(3) 0.012(3) 0.012(3) 0.003(3) 0.001(3) 0.005(3)
C26 0.018(3) 0.017(3) 0.021(4) 0.008(3) 0.003(3) 0.008(3)
C27 0.015(3) 0.016(3) 0.022(4) 0.004(3) 0.004(3) 0.004(3)
C28 0.020(4) 0.011(3) 0.016(3) 0.003(3) 0.002(3) -0.001(3)
C29 0.023(4) 0.011(3) 0.015(3) 0.004(3) -0.001(3) 0.004(3)
C30 0.016(3) 0.010(3) 0.018(3) 0.002(3) 0.001(3) 0.004(3)
Cl5 0.0485(14) 0.0496(14) 0.0519(15) 0.0014(12) 0.0087(12) 0.0051(12)
Cl6 0.0663(17) 0.0356(12) 0.0682(17) 0.0124(12) 0.0065(14) 0.0228(12)
C31 0.111(11) 0.034(6) 0.039(6) 0.003(5) 0.014(6) 0.004(6)

loop_
_atom_type_symbol
_atom_type_description
_atom_type_scat_dispersion_real
_atom_type_scat_dispersion_imag
_atom_type_scat_source
C C 0.0181 0.0091 'International Tables Vol C Tables 4.2.6.8 and 6.1.1.4'
H H 0.0000 0.0000 'International Tables Vol C Tables 4.2.6.8 and 6.1.1.4'
Cl Cl 0.3639 0.7018 'International Tables Vol C Tables 4.2.6.8 and 6.1.1.4'
N N 0.0311 0.0180 'International Tables Vol C Tables 4.2.6.8 and 6.1.1.4'
Pt Pt -4.5932 6.9264 'International Tables Vol C Tables 4.2.6.8 and 6.1.1.4'
S S 0.3331 0.5567 'International Tables Vol C Tables 4.2.6.8 and 6.1.1.4'

loop_
_geom_angle_atom_site_label_1
_geom_angle_atom_site_label_2
_geom_angle_atom_site_label_3
_geom_angle
Cl2 Pt1 Cl1 89.61(6)
S1 Pt1 Cl1 88.58(6)
S1 Pt1 Cl2 176.88(6)
C8 Pt1 Cl1 173.0(2)
C8 Pt1 Cl2 97.3(2)
C8 Pt1 S1 84.6(2)
C1 S1 Pt1 107.1(2)
C1 S1 C7 103.6(3)
C7 S1 Pt1 99.2(2)
C8 N1 C7 122.0(6)
C8 N1 C15 111.4(6)
C15 N1 C7 126.5(5)
C8 N2 C9 127.4(5)
C8 N2 C10 111.2(5)
C10 N2 C9 121.3(5)
C2 C1 S1 124.0(6)
C6 C1 S1 114.8(6)
C6 C1 C2 121.2(7)
C1 C2 H2 120.5
C1 C2 C3 118.9(7)
C3 C2 H2 120.5
C2 C3 H3 119.8
C4 C3 C2 120.4(8)
C4 C3 H3 119.8
C3 C4 H4 119.9
C3 C4 C5 120.2(8)
C5 C4 H4 119.9
C4 C5 H5 119.8
C4 C5 C6 120.4(8)
C6 C5 H5 119.8
C1 C6 C5 118.8(8)
C1 C6 H6 120.6
C5 C6 H6 120.6
S1 C7 H7A 110.1
S1 C7 H7B 110.1
N1 C7 S1 108.2(5)
N1 C7 H7A 110.1
N1 C7 H7B 110.1
H7A C7 H7B 108.4
N1 C8 Pt1 118.1(5)
N2 C8 Pt1 136.4(5)
N2 C8 N1 105.3(6)
N2 C9 H9A 109.5
N2 C9 H9B 109.5
N2 C9 H9C 109.5
H9A C9 H9B 109.5
H9A C9 H9C 109.5
H9B C9 H9C 109.5
C11 C10 N2 131.4(6)
C11 C10 C15 122.5(6)
C15 C10 N2 106.1(6)
C10 C11 H11 122.0
C12 C11 C10 116.0(7)
C12 C11 H11 122.0
C11 C12 H12 119.0
C11 C12 C13 122.0(7)
C13 C12 H12 119.0
C12 C13 H13 119.2
C14 C13 C12 121.6(6)
C14 C13 H13 119.2
C13 C14 H14 121.9
C13 C14 C15 116.2(6)
C15 C14 H14 121.9
N1 C15 C10 106.0(6)
N1 C15 C14 132.3(6)
C10 C15 C14 121.7(6)
Cl4 Pt2 Cl3 88.64(6)
S2 Pt2 Cl3 89.21(6)
S2 Pt2 Cl4 174.04(6)
C23 Pt2 Cl3 174.1(2)
C23 Pt2 Cl4 97.2(2)
C23 Pt2 S2 84.9(2)
C16 S2 Pt2 109.5(2)
C16 S2 C22 102.4(3)
C22 S2 Pt2 101.0(2)
C23 N3 C22 123.4(6)
C23 N3 C30 111.2(6)
C30 N3 C22 125.3(5)
C23 N4 C24 127.4(6)
C23 N4 C25 111.0(5)
C25 N4 C24 121.5(6)
C17 C16 S2 119.8(5)
C17 C16 C21 121.3(7)
C21 C16 S2 118.5(5)
C16 C17 H17 120.5
C16 C17 C18 119.0(7)
C18 C17 H17 120.5
C17 C18 H18 119.9
C19 C18 C17 120.1(7)
C19 C18 H18 119.9
C18 C19 H19 119.8
C18 C19 C20 120.4(7)
C20 C19 H19 119.8
C19 C20 H20 119.8
C19 C20 C21 120.4(7)
C21 C20 H20 119.8
C16 C21 C20 118.7(7)
C16 C21 H21 120.6
C20 C21 H21 120.6
S2 C22 H22A 110.2
S2 C22 H22B 110.2
N3 C22 S2 107.6(4)
N3 C22 H22A 110.2
N3 C22 H22B 110.2
H22A C22 H22B 108.5
N3 C23 Pt2 118.0(5)
N4 C23 Pt2 136.8(5)
N4 C23 N3 105.2(6)
N4 C24 H24A 109.5
N4 C24 H24B 109.5
N4 C24 H24C 109.5
H24A C24 H24B 109.5
H24A C24 H24C 109.5
H24B C24 H24C 109.5
N4 C25 C26 130.8(6)
C30 C25 N4 106.9(6)
C30 C25 C26 122.3(6)
C25 C26 H26 122.6
C27 C26 C25 114.8(6)
C27 C26 H26 122.6
C26 C27 H27 118.7
C26 C27 C28 122.6(6)
C28 C27 H27 118.7
C27 C28 H28 119.1
C27 C28 C29 121.7(6)
C29 C28 H28 119.1
C28 C29 H29 122.3
C30 C29 C28 115.5(6)
C30 C29 H29 122.3
C25 C30 N3 105.6(6)
C29 C30 N3 131.4(6)
C29 C30 C25 123.1(6)
Cl5 C31 H31A 109.2
Cl5 C31 H31B 109.2
Cl6 C31 Cl5 112.0(7)
Cl6 C31 H31A 109.2
Cl6 C31 H31B 109.2
H31A C31 H31B 107.9

loop_
_geom_bond_atom_site_label_1
_geom_bond_atom_site_label_2
_geom_bond_distance
Pt1 Cl1 2.3611(16)
Pt1 Cl2 2.3228(16)
Pt1 S1 2.2483(16)
Pt1 C8 1.964(7)
S1 C1 1.803(7)
S1 C7 1.813(7)
N1 C7 1.448(9)
N1 C8 1.371(9)
N1 C15 1.383(9)
N2 C8 1.350(9)
N2 C9 1.462(9)
N2 C10 1.399(9)
C1 C2 1.391(11)
C1 C6 1.387(11)
C2 H2 0.9500
C2 C3 1.398(11)
C3 H3 0.9500
C3 C4 1.370(12)
C4 H4 0.9500
C4 C5 1.392(13)
C5 H5 0.9500
C5 C6 1.393(12)
C6 H6 0.9500
C7 H7A 0.9900
C7 H7B 0.9900
C9 H9A 0.9800
C9 H9B 0.9800
C9 H9C 0.9800
C10 C11 1.387(10)
C10 C15 1.393(10)
C11 H11 0.9500
C11 C12 1.383(10)
C12 H12 0.9500
C12 C13 1.412(11)
C13 H13 0.9500
C13 C14 1.386(10)
C14 H14 0.9500
C14 C15 1.395(10)
Pt2 Cl3 2.3616(16)
Pt2 Cl4 2.3137(16)
Pt2 S2 2.2421(16)
Pt2 C23 1.963(7)
S2 C16 1.800(7)
S2 C22 1.813(7)
N3 C22 1.452(8)
N3 C23 1.377(9)
N3 C30 1.395(9)
N4 C23 1.347(9)
N4 C24 1.465(9)
N4 C25 1.402(9)
C16 C17 1.381(10)
C16 C21 1.384(10)
C17 H17 0.9500
C17 C18 1.394(11)
C18 H18 0.9500
C18 C19 1.375(12)
C19 H19 0.9500
C19 C20 1.377(12)
C20 H20 0.9500
C20 C21 1.392(11)
C21 H21 0.9500
C22 H22A 0.9900
C22 H22B 0.9900
C24 H24A 0.9800
C24 H24B 0.9800
C24 H24C 0.9800
C25 C26 1.402(10)
C25 C30 1.382(10)
C26 H26 0.9500
C26 C27 1.384(10)
C27 H27 0.9500
C27 C28 1.395(10)
C28 H28 0.9500
C28 C29 1.398(10)
C29 H29 0.9500
C29 C30 1.369(10)
Cl5 C31 1.810(15)
Cl6 C31 1.717(15)
C31 H31A 0.9900
C31 H31B 0.9900

loop_
_geom_torsion_atom_site_label_1
_geom_torsion_atom_site_label_2
_geom_torsion_atom_site_label_3
_geom_torsion_atom_site_label_4
_geom_torsion
Pt1 S1 C1 C2 82.3(6)
Pt1 S1 C1 C6 -99.7(6)
Pt1 S1 C7 N1 -27.4(5)
Cl1 Pt1 S1 C1 93.4(3)
Cl1 Pt1 S1 C7 -159.2(2)
Cl1 Pt1 C8 N1 -30(2)
Cl1 Pt1 C8 N2 144.9(12)
Cl2 Pt1 S1 C1 147.8(10)
Cl2 Pt1 S1 C7 -104.8(11)
Cl2 Pt1 C8 N1 161.2(5)
Cl2 Pt1 C8 N2 -24.4(7)
S1 Pt1 C8 N1 -16.3(5)
S1 Pt1 C8 N2 158.1(7)
S1 C1 C2 C3 177.5(6)
S1 C1 C6 C5 -179.0(6)
N2 C10 C11 C12 -177.5(6)
N2 C10 C15 N1 -0.6(7)
N2 C10 C15 C14 177.7(6)
C1 S1 C7 N1 82.8(5)
C1 C2 C3 C4 1.4(12)
C2 C1 C6 C5 -0.9(12)
C2 C3 C4 C5 -0.9(13)
C3 C4 C5 C6 -0.5(13)
C4 C5 C6 C1 1.4(12)
C6 C1 C2 C3 -0.5(11)
C7 S1 C1 C2 -22.0(7)
C7 S1 C1 C6 156.1(6)
C7 N1 C8 Pt1 0.5(8)
C7 N1 C8 N2 -175.5(6)
C7 N1 C15 C10 176.2(6)
C7 N1 C15 C14 -1.8(12)
C8 Pt1 S1 C1 -85.0(3)
C8 Pt1 S1 C7 22.4(3)
C8 N1 C7 S1 20.6(8)
C8 N1 C15 C10 -0.5(7)
C8 N1 C15 C14 -178.4(7)
C8 N2 C10 C11 -179.5(7)
C8 N2 C10 C15 1.4(7)
C9 N2 C8 Pt1 -1.6(11)
C9 N2 C8 N1 173.3(6)
C9 N2 C10 C11 5.1(10)
C9 N2 C10 C15 -173.9(6)
C10 N2 C8 Pt1 -176.6(5)
C10 N2 C8 N1 -1.7(7)
C10 C11 C12 C13 0.0(10)
C11 C10 C15 N1 -179.7(6)
C11 C10 C15 C14 -1.4(10)
C11 C12 C13 C14 -1.4(10)
C12 C13 C14 C15 1.3(10)
C13 C14 C15 N1 177.8(7)
C13 C14 C15 C10 0.0(10)
C15 N1 C7 S1 -155.8(5)
C15 N1 C8 Pt1 177.3(4)
C15 N1 C8 N2 1.3(7)
C15 C10 C11 C12 1.4(9)
Pt2 S2 C16 C17 -23.6(6)
Pt2 S2 C16 C21 163.7(5)
Pt2 S2 C22 N3 -21.8(5)
Cl3 Pt2 S2 C16 90.2(2)
Cl3 Pt2 S2 C22 -162.4(2)
Cl3 Pt2 C23 N3 -18(2)
Cl3 Pt2 C23 N4 160.8(14)
Cl4 Pt2 S2 C16 159.0(6)
Cl4 Pt2 S2 C22 -93.5(6)
Cl4 Pt2 C23 N3 161.4(5)
Cl4 Pt2 C23 N4 -20.3(7)
S2 Pt2 C23 N3 -13.0(5)
S2 Pt2 C23 N4 165.3(7)
S2 C16 C17 C18 -173.8(6)
S2 C16 C21 C20 175.7(6)
N4 C25 C26 C27 179.0(7)
N4 C25 C30 N3 1.2(7)
N4 C25 C30 C29 -178.1(6)
C16 S2 C22 N3 91.2(5)
C16 C17 C18 C19 -1.5(12)
C17 C16 C21 C20 3.1(12)
C17 C18 C19 C20 2.4(13)
C18 C19 C20 C21 -0.6(13)
C19 C20 C21 C16 -2.1(12)
C21 C16 C17 C18 -1.3(11)
C22 S2 C16 C17 -130.2(6)
C22 S2 C16 C21 57.1(6)
C22 N3 C23 Pt2 0.5(8)
C22 N3 C23 N4 -178.4(6)
C22 N3 C30 C25 179.0(6)
C22 N3 C30 C29 -1.8(11)
C23 Pt2 S2 C16 -89.4(3)
C23 Pt2 S2 C22 18.1(3)
C23 N3 C22 S2 16.3(8)
C23 N3 C30 C25 -3.0(7)
C23 N3 C30 C29 176.3(7)
C23 N4 C25 C26 -179.0(7)
C23 N4 C25 C30 1.0(7)
C24 N4 C23 Pt2 -4.5(11)
C24 N4 C23 N3 174.0(6)
C24 N4 C25 C26 4.1(11)
C24 N4 C25 C30 -175.9(6)
C25 N4 C23 Pt2 178.8(5)
C25 N4 C23 N3 -2.7(7)
C25 C26 C27 C28 -0.8(10)
C26 C25 C30 N3 -178.8(6)
C26 C25 C30 C29 1.8(10)
C26 C27 C28 C29 1.8(10)
C27 C28 C29 C30 -1.0(9)
C28 C29 C30 N3 -179.9(7)
C28 C29 C30 C25 -0.8(10)
C30 N3 C22 S2 -165.9(5)
C30 N3 C23 Pt2 -177.7(4)
C30 N3 C23 N4 3.5(7)
C30 C25 C26 C27 -1.0(10)
